data_7202175
loop_
_publ_author_name
'Imai, Yoshitane'
'Nagasaki, Keiko'
'Murata, Katuzo'
'Kawaguchi, Kakuhiro'
'Harada, Takunori'
'Nakano, Yoko'
'Sato, Tomohiro'
'Fujiki, Michiya'
'Kuroda, Reiko'
'Matsubara, Yoshio'

_publ_section_title
;
 Multiple molecular response columnar host system composed of
 rac-2-amino-1,2-diphenylethanol and 1-fluorenecarboxylic acid
;
_journal_issue 8
_journal_name_full CrystEngComm
_journal_page_first 951
_journal_paper_doi 10.1039/b806188m
_journal_volume 10
_journal_year 2008
_chemical_absolute_configuration rm
_chemical_formula_sum 'C30 H31 N O4'
_chemical_formula_weight 469.56
_chemical_name_systematic
;
?
;
_space_group_IT_number 5
_symmetry_cell_setting monoclinic
_symmetry_space_group_name_Hall 'C 2y'
_symmetry_space_group_name_H-M 'C 1 2 1'
_atom_sites_solution_hydrogens geom
_atom_sites_solution_primary direct
_atom_sites_solution_secondary difmap
_audit_creation_method SHELXL-97
_cell_angle_alpha 90.00
_cell_angle_beta 97.4410(10)
_cell_angle_gamma 90.00
_cell_formula_units_Z 4
_cell_length_a 28.581(2)
_cell_length_b 6.1600(5)
_cell_length_c 14.2146(11)
_cell_measurement_reflns_used 5132
_cell_measurement_temperature 120(2)
_cell_measurement_theta_max 27.88
_cell_measurement_theta_min 1.44
_cell_volume 2481.5(3)
_computing_cell_refinement 'Bruker SAINT'
_computing_data_collection 'Bruker SMART'
_computing_data_reduction 'Bruker SAINT'
_computing_structure_refinement 'SHELXL-97 (Sheldrick, 1997)'
_computing_structure_solution 'SHELXS-97 (Sheldrick, 1997)'
_diffrn_ambient_temperature 120(2)
_diffrn_measured_fraction_theta_full 0.974
_diffrn_measured_fraction_theta_max 0.974
_diffrn_measurement_device_type 'CCD area detector'
_diffrn_measurement_method '\w scans'
_diffrn_radiation_monochromator graphite
_diffrn_radiation_source 'fine-focus sealed tube'
_diffrn_radiation_type MoK\a
_diffrn_radiation_wavelength 0.71073
_diffrn_reflns_av_R_equivalents 0.0248
_diffrn_reflns_av_sigmaI/netI 0.0434
_diffrn_reflns_limit_h_max 37
_diffrn_reflns_limit_h_min -36
_diffrn_reflns_limit_k_max 8
_diffrn_reflns_limit_k_min -8
_diffrn_reflns_limit_l_max 18
_diffrn_reflns_limit_l_min -18
_diffrn_reflns_number 11038
_diffrn_reflns_theta_full 27.88
_diffrn_reflns_theta_max 27.88
_diffrn_reflns_theta_min 1.44
_exptl_absorpt_coefficient_mu 0.083
_exptl_absorpt_correction_T_max 0.9877
_exptl_absorpt_correction_T_min 0.9676
_exptl_absorpt_correction_type empirical
_exptl_absorpt_process_details 'Bruker SADABS'
_exptl_crystal_colour colorless
_exptl_crystal_density_diffrn 1.257
_exptl_crystal_density_method 'not measured'
_exptl_crystal_description needle
_exptl_crystal_F_000 1000
_exptl_crystal_size_max 0.40
_exptl_crystal_size_mid 0.25
_exptl_crystal_size_min 0.15
_refine_diff_density_max 0.264
_refine_diff_density_min -0.208
_refine_diff_density_rms 0.059
_refine_ls_abs_structure_details 'Flack H D (1983), Acta Cryst. A39, 876-881'
_refine_ls_abs_structure_Flack 0.7(9)
_refine_ls_extinction_method none
_refine_ls_goodness_of_fit_ref 1.114
_refine_ls_hydrogen_treatment mixed
_refine_ls_matrix_type full
_refine_ls_number_parameters 328
_refine_ls_number_reflns 5573
_refine_ls_number_restraints 1
_refine_ls_restrained_S_all 1.114
_refine_ls_R_factor_all 0.0486
_refine_ls_R_factor_gt 0.0429
_refine_ls_shift/su_max 0.005
_refine_ls_shift/su_mean 0.001
_refine_ls_structure_factor_coef Fsqd
_refine_ls_weighting_details 'calc w=1/[\s^2^(Fo^2^)+(0.0647P)^2^+0.0000P] where P=(Fo^2^+2Fc^2^)/3'
_refine_ls_weighting_scheme calc
_refine_ls_wR_factor_gt 0.1016
_refine_ls_wR_factor_ref 0.1146
_reflns_number_gt 5132
_reflns_number_total 5573
_reflns_threshold_expression >2sigma(I)
_cod_data_source_file b806188m.txt
_cod_data_source_block imai82_1
_cod_depositor_comments
;
The following automatic conversions were performed:
'_symmetry_cell_setting' value 'Monoclinic' changed to 'monoclinic'
according to '/home/saulius/struct/CIF-dictionaries/cif_core.dic'
dictionary named 'cif_core.dic' version 2.4.1 from 2010-06-29.

Automatic conversion script
Id: cif_fix_enum 1527 2010-12-29 10:47:43Z saulius 
;
_cod_original_sg_symbol_H-M C2
_cod_database_code 7202175

loop_
_symmetry_equiv_pos_as_xyz
'x, y, z'
'-x, y, -z'
'x+1/2, y+1/2, z'
'-x+1/2, y+1/2, -z'

loop_
_atom_site_label
_atom_site_type_symbol
_atom_site_fract_x
_atom_site_fract_y
_atom_site_fract_z
_atom_site_U_iso_or_equiv
_atom_site_adp_type
_atom_site_occupancy
_atom_site_symmetry_multiplicity
_atom_site_calc_flag
_atom_site_refinement_flags
_atom_site_disorder_assembly
_atom_site_disorder_group
C1 C 0.12723(6) 0.7633(3) 0.10446(12) 0.0188(4) Uani 1 1 d . . .
C2 C 0.10835(7) 0.9549(3) 0.06403(15) 0.0283(4) Uani 1 1 d . . .
H2 H 0.1239 1.0277 0.0180 0.034 Uiso 1 1 calc R . .
C3 C 0.06692(8) 1.0413(4) 0.09023(17) 0.0360(5) Uani 1 1 d . . .
H3 H 0.0538 1.1690 0.0599 0.043 Uiso 1 1 calc R . .
C4 C 0.04468(7) 0.9440(3) 0.15963(15) 0.0298(4) Uani 1 1 d . . .
H4 H 0.0167 1.0046 0.1779 0.036 Uiso 1 1 calc R . .
C5 C 0.06384(6) 0.7572(3) 0.20203(13) 0.0215(4) Uani 1 1 d . . .
C6 C 0.10476(6) 0.6641(3) 0.17407(12) 0.0178(4) Uani 1 1 d . . .
C7 C 0.06697(7) 0.2694(4) 0.34693(13) 0.0287(4) Uani 1 1 d . . .
H7 H 0.0872 0.1469 0.3566 0.034 Uiso 1 1 calc R . .
C8 C 0.02641(7) 0.2837(4) 0.39181(14) 0.0305(5) Uani 1 1 d . . .
H8 H 0.0188 0.1688 0.4317 0.037 Uiso 1 1 calc R . .
C9 C -0.00279(7) 0.4631(4) 0.37884(13) 0.0294(5) Uani 1 1 d . . .
H9 H -0.0299 0.4710 0.4110 0.035 Uiso 1 1 calc R . .
C10 C 0.00684(6) 0.6308(4) 0.31993(13) 0.0252(4) Uani 1 1 d . . .
H10 H -0.0133 0.7537 0.3111 0.030 Uiso 1 1 calc R . .
C11 C 0.04689(6) 0.6156(3) 0.27356(12) 0.0210(4) Uani 1 1 d . . .
C12 C 0.07698(6) 0.4371(3) 0.28829(12) 0.0219(4) Uani 1 1 d . . .
C13 C 0.11712(6) 0.4585(3) 0.22931(13) 0.0218(4) Uani 1 1 d . . .
C14 C 0.16905(6) 0.6615(3) 0.06663(12) 0.0184(4) Uani 1 1 d . . .
O15 O 0.16721(4) 0.4594(2) 0.05298(8) 0.0192(3) Uani 1 1 d . . .
O16 O 0.20203(4) 0.7822(2) 0.04827(9) 0.0242(3) Uani 1 1 d . . .
C21 C 0.15321(6) 0.7062(3) 0.70547(13) 0.0193(4) Uani 1 1 d . . .
C22 C 0.15041(7) 0.5764(3) 0.62520(14) 0.0258(4) Uani 1 1 d . . .
H22 H 0.1674 0.4436 0.6271 0.031 Uiso 1 1 calc R . .
C23 C 0.12291(7) 0.6395(4) 0.54223(14) 0.0316(5) Uani 1 1 d . . .
H23 H 0.1210 0.5494 0.4876 0.038 Uiso 1 1 calc R . .
C24 C 0.09837(7) 0.8328(4) 0.53862(15) 0.0326(5) Uani 1 1 d . . .
H24 H 0.0796 0.8758 0.4816 0.039 Uiso 1 1 calc R . .
C25 C 0.10110(7) 0.9633(4) 0.61778(15) 0.0328(5) Uani 1 1 d . . .
H25 H 0.0843 1.0967 0.6153 0.039 Uiso 1 1 calc R . .
C26 C 0.12845(6) 0.8998(3) 0.70130(14) 0.0254(4) Uani 1 1 d . . .
H26 H 0.1301 0.9899 0.7559 0.031 Uiso 1 1 calc R . .
C27 C 0.18348(6) 0.6407(3) 0.79626(13) 0.0195(4) Uani 1 1 d . . .
H27 H 0.1658 0.6748 0.8508 0.023 Uiso 1 1 calc R . .
O28 O 0.19495(4) 0.4166(2) 0.79971(9) 0.0236(3) Uani 1 1 d . . .
H28 H 0.1732 0.3467 0.8206 0.035 Uiso 1 1 calc R . .
C29 C 0.25948(6) 0.7357(3) 0.72933(12) 0.0189(4) Uani 1 1 d . . .
C30 C 0.25786(6) 0.8954(3) 0.65964(13) 0.0230(4) Uani 1 1 d . . .
H30 H 0.2405 1.0250 0.6659 0.028 Uiso 1 1 calc R . .
C31 C 0.28135(7) 0.8666(4) 0.58119(14) 0.0290(5) Uani 1 1 d . . .
H31 H 0.2800 0.9763 0.5339 0.035 Uiso 1 1 calc R . .
C32 C 0.30677(7) 0.6786(4) 0.57141(14) 0.0290(5) Uani 1 1 d . . .
H32 H 0.3227 0.6589 0.5174 0.035 Uiso 1 1 calc R . .
C33 C 0.30897(7) 0.5194(4) 0.64058(14) 0.0273(4) Uani 1 1 d . . .
H33 H 0.3268 0.3911 0.6344 0.033 Uiso 1 1 calc R . .
C34 C 0.28519(6) 0.5469(3) 0.71898(13) 0.0221(4) Uani 1 1 d . . .
H34 H 0.2865 0.4363 0.7658 0.026 Uiso 1 1 calc R . .
C35 C 0.23060(6) 0.7658(3) 0.81030(12) 0.0173(3) Uani 1 1 d . . .
H35 H 0.2232 0.9239 0.8147 0.021 Uiso 1 1 calc R . .
N36 N 0.25710(5) 0.6971(2) 0.90300(10) 0.0180(3) Uani 1 1 d . . .
H36A H 0.2661 0.5560 0.8992 0.027 Uiso 1 1 calc R . .
H36B H 0.2382 0.7111 0.9495 0.027 Uiso 1 1 calc R . .
H36C H 0.2831 0.7822 0.9168 0.027 Uiso 1 1 calc R . .
O41 O 0.12182(5) 1.2924(2) 0.88724(10) 0.0279(3) Uani 1 1 d . . .
H41 H 0.1301 1.3437 0.9416 0.042 Uiso 1 1 calc R . .
C42 C 0.07220(8) 1.3147(4) 0.86395(16) 0.0398(6) Uani 1 1 d . . .
H42A H 0.0565 1.1870 0.8883 0.048 Uiso 1 1 calc R . .
H42B H 0.0643 1.3168 0.7941 0.048 Uiso 1 1 calc R . .
C43 C 0.05338(9) 1.5174(5) 0.90432(17) 0.0482(7) Uani 1 1 d . . .
H43A H 0.0607 1.5154 0.9736 0.072 Uiso 1 1 calc R . .
H43B H 0.0191 1.5243 0.8867 0.072 Uiso 1 1 calc R . .
H43C H 0.0681 1.6448 0.8790 0.072 Uiso 1 1 calc R . .
H13A H 0.1471(7) 0.474(4) 0.2737(14) 0.022(5) Uiso 1 1 d . . .
H13B H 0.1182(7) 0.334(4) 0.1892(16) 0.031(6) Uiso 1 1 d . . .

loop_
_atom_site_aniso_label
_atom_site_aniso_U_11
_atom_site_aniso_U_22
_atom_site_aniso_U_33
_atom_site_aniso_U_23
_atom_site_aniso_U_13
_atom_site_aniso_U_12
C1 0.0154(8) 0.0184(8) 0.0219(9) -0.0019(7) 0.0001(7) -0.0007(7)
C2 0.0289(10) 0.0200(9) 0.0376(11) 0.0057(8) 0.0100(8) 0.0004(8)
C3 0.0330(12) 0.0235(10) 0.0529(14) 0.0125(10) 0.0102(10) 0.0120(9)
C4 0.0242(10) 0.0266(11) 0.0402(11) 0.0010(9) 0.0099(8) 0.0084(9)
C5 0.0175(8) 0.0248(9) 0.0219(9) -0.0037(8) 0.0022(7) 0.0007(7)
C6 0.0154(8) 0.0186(9) 0.0189(8) -0.0024(7) -0.0004(7) 0.0004(7)
C7 0.0267(10) 0.0371(11) 0.0234(9) 0.0069(9) 0.0074(8) 0.0062(9)
C8 0.0291(10) 0.0433(12) 0.0206(9) 0.0048(9) 0.0097(8) -0.0015(10)
C9 0.0204(9) 0.0489(13) 0.0201(9) -0.0061(9) 0.0075(7) -0.0016(9)
C10 0.0193(9) 0.0345(11) 0.0220(9) -0.0055(8) 0.0035(7) 0.0030(8)
C11 0.0174(8) 0.0273(10) 0.0179(9) -0.0063(7) 0.0012(7) 0.0003(7)
C12 0.0189(8) 0.0324(11) 0.0146(8) -0.0004(8) 0.0029(6) 0.0020(8)
C13 0.0190(9) 0.0269(10) 0.0203(9) 0.0050(8) 0.0058(7) 0.0052(8)
C14 0.0184(9) 0.0221(10) 0.0143(8) 0.0003(7) 0.0007(6) -0.0002(7)
O15 0.0182(6) 0.0189(6) 0.0205(6) -0.0008(5) 0.0021(5) 0.0013(5)
O16 0.0237(7) 0.0261(7) 0.0248(7) -0.0040(6) 0.0112(5) -0.0067(6)
C21 0.0124(8) 0.0235(9) 0.0226(9) 0.0001(7) 0.0047(7) -0.0045(7)
C22 0.0235(9) 0.0285(11) 0.0261(10) -0.0033(8) 0.0058(8) -0.0014(8)
C23 0.0287(10) 0.0432(12) 0.0228(10) -0.0021(9) 0.0028(8) -0.0078(10)
C24 0.0252(10) 0.0426(13) 0.0280(11) 0.0104(9) -0.0042(8) -0.0083(9)
C25 0.0233(10) 0.0292(11) 0.0447(12) 0.0077(10) -0.0003(9) 0.0029(9)
C26 0.0207(9) 0.0233(10) 0.0320(10) -0.0035(8) 0.0020(8) -0.0004(7)
C27 0.0184(9) 0.0202(9) 0.0209(9) 0.0001(7) 0.0058(7) -0.0021(7)
O28 0.0217(7) 0.0194(7) 0.0301(7) 0.0015(6) 0.0050(5) -0.0036(5)
C29 0.0137(8) 0.0239(10) 0.0191(8) -0.0002(7) 0.0027(6) -0.0048(7)
C30 0.0171(9) 0.0269(10) 0.0247(10) 0.0061(8) 0.0016(7) -0.0014(7)
C31 0.0219(10) 0.0445(12) 0.0199(10) 0.0105(9) 0.0006(7) -0.0044(9)
C32 0.0236(10) 0.0456(13) 0.0183(9) -0.0008(9) 0.0054(7) -0.0060(9)
C33 0.0233(10) 0.0314(11) 0.0281(10) -0.0071(8) 0.0064(8) -0.0027(8)
C34 0.0216(9) 0.0233(9) 0.0217(9) 0.0020(7) 0.0046(7) -0.0039(8)
C35 0.0159(8) 0.0168(8) 0.0191(8) 0.0017(7) 0.0026(6) -0.0005(7)
N36 0.0179(7) 0.0177(7) 0.0191(7) 0.0009(6) 0.0048(6) -0.0022(6)
O41 0.0283(7) 0.0322(8) 0.0232(7) -0.0001(6) 0.0030(5) -0.0110(6)
C42 0.0324(12) 0.0558(16) 0.0286(11) -0.0050(10) -0.0065(9) -0.0018(11)
C43 0.0447(14) 0.0623(17) 0.0345(13) -0.0003(12) -0.0071(10) 0.0130(13)

loop_
_atom_type_symbol
_atom_type_description
_atom_type_scat_dispersion_real
_atom_type_scat_dispersion_imag
_atom_type_scat_source
C C 0.0033 0.0016 'International Tables Vol C Tables 4.2.6.8 and 6.1.1.4'
H H 0.0000 0.0000 'International Tables Vol C Tables 4.2.6.8 and 6.1.1.4'
N N 0.0061 0.0033 'International Tables Vol C Tables 4.2.6.8 and 6.1.1.4'
O O 0.0106 0.0060 'International Tables Vol C Tables 4.2.6.8 and 6.1.1.4'

loop_
_geom_angle_atom_site_label_1
_geom_angle_atom_site_label_2
_geom_angle_atom_site_label_3
_geom_angle
_geom_angle_site_symmetry_1
_geom_angle_site_symmetry_3
_geom_angle_publ_flag
C6 C1 C2 118.53(17) . . ?
C6 C1 C14 122.09(16) . . ?
C2 C1 C14 119.23(16) . . ?
C1 C2 C3 120.77(19) . . ?
C4 C3 C2 120.83(19) . . ?
C3 C4 C5 118.82(18) . . ?
C4 C5 C6 120.99(18) . . ?
C4 C5 C11 130.57(17) . . ?
C6 C5 C11 108.33(17) . . ?
C1 C6 C5 120.01(17) . . ?
C1 C6 C13 129.94(16) . . ?
C5 C6 C13 110.05(16) . . ?
C12 C7 C8 118.6(2) . . ?
C9 C8 C7 120.8(2) . . ?
C10 C9 C8 120.99(17) . . ?
C9 C10 C11 118.46(19) . . ?
C12 C11 C10 120.62(18) . . ?
C12 C11 C5 108.66(15) . . ?
C10 C11 C5 130.62(18) . . ?
C7 C12 C11 120.56(16) . . ?
C7 C12 C13 129.19(18) . . ?
C11 C12 C13 110.20(16) . . ?
C6 C13 C12 102.64(15) . . ?
O16 C14 O15 124.83(17) . . ?
O16 C14 C1 118.61(16) . . ?
O15 C14 C1 116.51(16) . . ?
C26 C21 C22 119.14(17) . . ?
C26 C21 C27 119.95(17) . . ?
C22 C21 C27 120.90(17) . . ?
C23 C22 C21 120.3(2) . . ?
C24 C23 C22 120.2(2) . . ?
C25 C24 C23 119.92(19) . . ?
C24 C25 C26 120.0(2) . . ?
C21 C26 C25 120.45(19) . . ?
O28 C27 C21 113.16(15) . . ?
O28 C27 C35 106.72(14) . . ?
C21 C27 C35 111.76(14) . . ?
C30 C29 C34 118.93(16) . . ?
C30 C29 C35 118.94(17) . . ?
C34 C29 C35 121.99(16) . . ?
C31 C30 C29 120.48(19) . . ?
C32 C31 C30 120.24(19) . . ?
C31 C32 C33 119.84(18) . . ?
C32 C33 C34 120.1(2) . . ?
C33 C34 C29 120.39(18) . . ?
N36 C35 C29 111.86(14) . . ?
N36 C35 C27 107.90(14) . . ?
C29 C35 C27 113.21(14) . . ?
O41 C42 C43 112.8(2) . . ?

loop_
_geom_bond_atom_site_label_1
_geom_bond_atom_site_label_2
_geom_bond_distance
_geom_bond_site_symmetry_2
_geom_bond_publ_flag
C1 C6 1.389(2) . ?
C1 C2 1.391(3) . ?
C1 C14 1.509(2) . ?
C2 C3 1.392(3) . ?
C3 C4 1.378(3) . ?
C4 C5 1.379(3) . ?
C5 C6 1.405(3) . ?
C5 C11 1.469(3) . ?
C6 C13 1.508(3) . ?
C7 C12 1.380(3) . ?
C7 C8 1.396(3) . ?
C8 C9 1.383(3) . ?
C9 C10 1.380(3) . ?
C10 C11 1.396(3) . ?
C11 C12 1.395(3) . ?
C12 C13 1.512(2) . ?
C14 O16 1.254(2) . ?
C14 O15 1.260(2) . ?
C21 C26 1.384(3) . ?
C21 C22 1.387(3) . ?
C21 C27 1.513(3) . ?
C22 C23 1.386(3) . ?
C23 C24 1.379(3) . ?
C24 C25 1.377(3) . ?
C25 C26 1.390(3) . ?
C27 O28 1.418(2) . ?
C27 C35 1.542(2) . ?
C29 C30 1.392(3) . ?
C29 C34 1.394(3) . ?
C29 C35 1.512(2) . ?
C30 C31 1.385(3) . ?
C31 C32 1.383(3) . ?
C32 C33 1.384(3) . ?
C33 C34 1.389(3) . ?
C35 N36 1.493(2) . ?
O41 C42 1.421(3) . ?
C42 C43 1.503(4) . ?

loop_
_cod_related_entry_id
_cod_related_entry_database
_cod_related_entry_code
1 ChemSpider 30653636
